data_8102270
loop_
_publ_author_name
'Yun-Peng Diao'
'Shan-Shan Huang'
'Hou-Li Zhang'
'Ting-Guo Kang'

_publ_section_title
;
 Crystal structure of 2,4-dihydroxybenzoic acid
 [1-(3,5-dichloro-2-hydroxy phenyl)methylidene]hydrazide, C14H10Cl2N2O4
;
_journal_issue 2
_journal_name_full 'Zeitschrift f\"ur Kristallographie - New Crystal Structures'
_journal_page_first 165
_journal_volume 223
_journal_year 2008
_chemical_formula_sum 'C14 H10 Cl2 N2 O4'
_chemical_formula_weight 341.14
_space_group_IT_number 14
_symmetry_cell_setting monoclinic
_symmetry_space_group_name_Hall '-P 2ybc'
_symmetry_space_group_name_H-M 'P 1 21/c 1'
_atom_sites_solution_hydrogens geom
_atom_sites_solution_primary direct
_atom_sites_solution_secondary difmap
_audit_creation_method SHELXL-97
_cell_angle_alpha 90.00
_cell_angle_beta 107.47(3)
_cell_angle_gamma 90.00
_cell_formula_units_Z 4
_cell_length_a 11.874(2)
_cell_length_b 12.672(3)
_cell_length_c 9.6400(19)
_cell_measurement_reflns_used 2155
_cell_measurement_temperature 298(2)
_cell_measurement_theta_max 26.3
_cell_measurement_theta_min 2.4
_cell_volume 1383.6(5)
_computing_cell_refinement 'Siemens XSCANS'
_computing_data_collection 'Siemens XSCANS'
_computing_data_reduction 'Siemens SHELXTL'
_computing_molecular_graphics 'Siemens SHELXTL'
_computing_publication_material 'Siemens SHELXTL'
_computing_structure_refinement 'SHELXL-97 (Sheldrick, 1997)'
_computing_structure_solution 'SHELXS-97 (Sheldrick, 1997)'
_diffrn_ambient_temperature 298(2)
_diffrn_measured_fraction_theta_full 0.999
_diffrn_measured_fraction_theta_max 0.999
_diffrn_measurement_device_type 'Siemens P4'
_diffrn_measurement_method '\w scans'
_diffrn_radiation_monochromator graphite
_diffrn_radiation_source 'fine-focus sealed tube'
_diffrn_radiation_type MoK\a
_diffrn_radiation_wavelength 0.71073
_diffrn_reflns_av_R_equivalents 0.0290
_diffrn_reflns_av_sigmaI/netI 0.0332
_diffrn_reflns_limit_h_max 15
_diffrn_reflns_limit_h_min -14
_diffrn_reflns_limit_k_max 9
_diffrn_reflns_limit_k_min -16
_diffrn_reflns_limit_l_max 12
_diffrn_reflns_limit_l_min -12
_diffrn_reflns_number 8297
_diffrn_reflns_theta_full 27.00
_diffrn_reflns_theta_max 27.00
_diffrn_reflns_theta_min 2.41
_diffrn_standards_number 0
_exptl_absorpt_coefficient_mu 0.489
_exptl_absorpt_correction_T_max 0.9391
_exptl_absorpt_correction_T_min 0.9214
_exptl_absorpt_correction_type empirical
_exptl_crystal_colour colorless
_exptl_crystal_density_diffrn 1.638
_exptl_crystal_density_method 'not measured'
_exptl_crystal_description block
_exptl_crystal_F_000 696
_exptl_crystal_size_max 0.17
_exptl_crystal_size_mid 0.15
_exptl_crystal_size_min 0.13
_refine_diff_density_max 0.222
_refine_diff_density_min -0.243
_refine_diff_density_rms 0.057
_refine_ls_extinction_method none
_refine_ls_goodness_of_fit_ref 1.046
_refine_ls_hydrogen_treatment mixed
_refine_ls_matrix_type full
_refine_ls_number_parameters 205
_refine_ls_number_reflns 3025
_refine_ls_number_restraints 1
_refine_ls_restrained_S_all 1.046
_refine_ls_R_factor_all 0.0558
_refine_ls_R_factor_gt 0.0377
_refine_ls_shift/su_max 0.001
_refine_ls_shift/su_mean 0.000
_refine_ls_structure_factor_coef Fsqd
_refine_ls_weighting_details 'calc w=1/[\s^2^(Fo^2^)+(0.0450P)^2^+0.2212P] where P=(Fo^2^+2Fc^2^)/3'
_refine_ls_weighting_scheme calc
_refine_ls_wR_factor_gt 0.0878
_refine_ls_wR_factor_ref 0.0971
_reflns_number_gt 2248
_reflns_number_total 3025
_reflns_threshold_expression I>2\s(I)
_cod_data_source_file 1267-2239.cff
_cod_data_source_block diao
_cod_original_sg_symbol_H-M P21/c
_cod_database_code 8102270

loop_
_symmetry_equiv_pos_as_xyz
'x, y, z'
'-x, y+1/2, -z+1/2'
'-x, -y, -z'
'x, -y-1/2, z-1/2'

loop_
_atom_site_label
_atom_site_type_symbol
_atom_site_fract_x
_atom_site_fract_y
_atom_site_fract_z
_atom_site_U_iso_or_equiv
_atom_site_adp_type
_atom_site_occupancy
_atom_site_symmetry_multiplicity
_atom_site_calc_flag
_atom_site_refinement_flags
_atom_site_disorder_assembly
_atom_site_disorder_group
Cl1 Cl 0.35336(5) 0.49953(4) 1.48807(6) 0.04949(18) Uani 1 1 d . . .
Cl2 Cl 0.53382(5) 0.11833(4) 1.68204(6) 0.05290(18) Uani 1 1 d . . .
N1 N 0.14579(13) 0.21895(12) 1.08794(16) 0.0335(4) Uani 1 1 d . . .
N2 N 0.06901(14) 0.17415(12) 0.96780(17) 0.0355(4) Uani 1 1 d D . .
O1 O 0.22648(12) 0.38712(10) 1.22928(14) 0.0394(3) Uani 1 1 d . . .
H1 H 0.1815 0.3522 1.1643 0.059 Uiso 1 1 calc R . .
O2 O 0.01544(12) 0.33616(10) 0.87690(15) 0.0411(4) Uani 1 1 d . . .
O3 O -0.00699(12) 0.01436(10) 0.78244(15) 0.0419(4) Uani 1 1 d . . .
H3 H -0.0033 -0.0400 0.7379 0.063 Uiso 1 1 calc R . .
O4 O -0.31215(15) 0.08939(12) 0.34144(17) 0.0575(5) Uani 1 1 d . . .
H4 H -0.2960 0.0293 0.3222 0.086 Uiso 1 1 calc R . .
C1 C 0.29278(16) 0.21112(14) 1.31463(19) 0.0306(4) Uani 1 1 d . . .
C2 C 0.29384(16) 0.32159(14) 1.33204(19) 0.0300(4) Uani 1 1 d . . .
C3 C 0.36572(16) 0.36544(14) 1.4603(2) 0.0327(4) Uani 1 1 d . . .
C4 C 0.44201(17) 0.30459(15) 1.5672(2) 0.0353(4) Uani 1 1 d . . .
H4A H 0.4917 0.3354 1.6508 0.042 Uiso 1 1 calc R . .
C5 C 0.44231(17) 0.19619(15) 1.5461(2) 0.0356(4) Uani 1 1 d . . .
C6 C 0.36833(16) 0.14972(15) 1.4237(2) 0.0351(4) Uani 1 1 d . . .
H6 H 0.3686 0.0768 1.4135 0.042 Uiso 1 1 calc R . .
C7 C 0.21263(16) 0.16140(15) 1.1869(2) 0.0338(4) Uani 1 1 d . . .
H7 H 0.2103 0.0883 1.1777 0.041 Uiso 1 1 calc R . .
C8 C 0.00414(16) 0.23988(14) 0.8616(2) 0.0313(4) Uani 1 1 d . . .
C9 C -0.07856(16) 0.19133(13) 0.7317(2) 0.0314(4) Uani 1 1 d . . .
C10 C -0.08062(16) 0.08447(14) 0.6911(2) 0.0308(4) Uani 1 1 d . . .
C11 C -0.15817(17) 0.05024(15) 0.5607(2) 0.0365(5) Uani 1 1 d . . .
H11 H -0.1582 -0.0203 0.5341 0.044 Uiso 1 1 calc R . .
C12 C -0.23524(17) 0.11999(15) 0.4702(2) 0.0375(5) Uani 1 1 d . . .
C14 C -0.15974(17) 0.25892(15) 0.6369(2) 0.0384(5) Uani 1 1 d . . .
H14 H -0.1606 0.3297 0.6620 0.046 Uiso 1 1 calc R . .
C13 C -0.23765(18) 0.22520(15) 0.5094(2) 0.0423(5) Uani 1 1 d . . .
H13 H -0.2913 0.2719 0.4499 0.051 Uiso 1 1 calc R . .
H2 H 0.069(2) 0.1044(9) 0.951(3) 0.080 Uiso 1 1 d D . .

loop_
_atom_site_aniso_label
_atom_site_aniso_U_11
_atom_site_aniso_U_22
_atom_site_aniso_U_33
_atom_site_aniso_U_23
_atom_site_aniso_U_13
_atom_site_aniso_U_12
Cl1 0.0670(4) 0.0302(3) 0.0395(3) -0.0059(2) -0.0016(3) -0.0016(2)
Cl2 0.0565(4) 0.0480(3) 0.0398(3) 0.0095(2) -0.0074(3) 0.0110(3)
N1 0.0334(8) 0.0327(8) 0.0286(8) -0.0048(7) 0.0008(7) -0.0055(7)
N2 0.0390(9) 0.0283(8) 0.0299(8) -0.0047(7) -0.0040(7) -0.0042(7)
O1 0.0468(8) 0.0291(7) 0.0307(7) 0.0016(6) -0.0059(6) -0.0020(6)
O2 0.0501(8) 0.0247(7) 0.0389(8) -0.0049(6) -0.0013(7) -0.0069(6)
O3 0.0471(8) 0.0262(7) 0.0374(8) -0.0028(6) -0.0102(7) 0.0021(6)
O4 0.0661(10) 0.0428(9) 0.0395(9) -0.0095(7) -0.0207(8) 0.0062(8)
C1 0.0323(10) 0.0290(9) 0.0278(9) -0.0004(7) 0.0052(8) -0.0020(8)
C2 0.0316(10) 0.0298(9) 0.0253(9) 0.0023(7) 0.0034(8) -0.0012(8)
C3 0.0380(11) 0.0296(9) 0.0277(9) -0.0011(7) 0.0055(8) -0.0032(8)
C4 0.0375(11) 0.0391(11) 0.0244(9) -0.0005(8) 0.0020(8) -0.0061(8)
C5 0.0340(10) 0.0379(11) 0.0291(10) 0.0069(8) 0.0007(9) 0.0024(8)
C6 0.0390(11) 0.0298(10) 0.0335(10) 0.0009(8) 0.0065(9) 0.0028(8)
C7 0.0387(11) 0.0290(9) 0.0303(10) -0.0017(8) 0.0052(9) -0.0019(8)
C8 0.0325(10) 0.0279(9) 0.0303(10) -0.0022(8) 0.0043(8) -0.0038(8)
C9 0.0329(10) 0.0266(9) 0.0289(10) -0.0021(7) 0.0004(8) -0.0020(8)
C10 0.0316(10) 0.0259(9) 0.0290(9) 0.0012(7) 0.0001(8) -0.0013(7)
C11 0.0416(11) 0.0249(9) 0.0352(10) -0.0051(8) -0.0003(9) -0.0025(8)
C12 0.0396(11) 0.0339(10) 0.0291(10) -0.0036(8) -0.0047(8) -0.0010(8)
C14 0.0432(11) 0.0257(9) 0.0389(11) -0.0022(8) 0.0008(9) 0.0026(8)
C13 0.0442(12) 0.0309(10) 0.0396(11) -0.0009(9) -0.0059(10) 0.0070(9)

loop_
_atom_type_symbol
_atom_type_description
_atom_type_scat_dispersion_real
_atom_type_scat_dispersion_imag
_atom_type_scat_source
C C 0.0033 0.0016 'International Tables Vol C Tables 4.2.6.8 and 6.1.1.4'
H H 0.0000 0.0000 'International Tables Vol C Tables 4.2.6.8 and 6.1.1.4'
N N 0.0061 0.0033 'International Tables Vol C Tables 4.2.6.8 and 6.1.1.4'
O O 0.0106 0.0060 'International Tables Vol C Tables 4.2.6.8 and 6.1.1.4'
Cl Cl 0.1484 0.1585 'International Tables Vol C Tables 4.2.6.8 and 6.1.1.4'

loop_
_geom_angle_atom_site_label_1
_geom_angle_atom_site_label_2
_geom_angle_atom_site_label_3
_geom_angle
_geom_angle_site_symmetry_1
_geom_angle_site_symmetry_3
_geom_angle_publ_flag
C7 N1 N2 120.38(16) . . ?
N1 N2 C8 117.77(15) . . ?
N1 N2 H2 121.8(18) . . ?
C8 N2 H2 119.6(18) . . ?
C2 O1 H1 109.5 . . ?
C10 O3 H3 109.5 . . ?
C12 O4 H4 109.5 . . ?
C6 C1 C2 118.88(17) . . ?
C6 C1 C7 120.35(17) . . ?
C2 C1 C7 120.75(16) . . ?
O1 C2 C3 118.40(16) . . ?
O1 C2 C1 122.65(16) . . ?
C3 C2 C1 118.95(16) . . ?
C4 C3 C2 121.95(17) . . ?
C4 C3 Cl1 119.87(14) . . ?
C2 C3 Cl1 118.12(14) . . ?
C3 C4 C5 118.15(17) . . ?
C3 C4 H4A 120.9 . . ?
C5 C4 H4A 120.9 . . ?
C6 C5 C4 121.37(17) . . ?
C6 C5 Cl2 119.89(15) . . ?
C4 C5 Cl2 118.67(15) . . ?
C5 C6 C1 120.55(17) . . ?
C5 C6 H6 119.7 . . ?
C1 C6 H6 119.7 . . ?
N1 C7 C1 119.28(17) . . ?
N1 C7 H7 120.4 . . ?
C1 C7 H7 120.4 . . ?
O2 C8 N2 119.87(16) . . ?
O2 C8 C9 122.44(17) . . ?
N2 C8 C9 117.69(15) . . ?
C14 C9 C10 117.06(17) . . ?
C14 C9 C8 116.77(16) . . ?
C10 C9 C8 126.12(16) . . ?
O3 C10 C11 120.22(16) . . ?
O3 C10 C9 119.46(16) . . ?
C11 C10 C9 120.31(17) . . ?
C12 C11 C10 120.48(17) . . ?
C12 C11 H11 119.8 . . ?
C10 C11 H11 119.8 . . ?
O4 C12 C11 122.13(17) . . ?
O4 C12 C13 117.37(17) . . ?
C11 C12 C13 120.50(17) . . ?
C13 C14 C9 122.82(18) . . ?
C13 C14 H14 118.6 . . ?
C9 C14 H14 118.6 . . ?
C14 C13 C12 118.78(18) . . ?
C14 C13 H13 120.6 . . ?
C12 C13 H13 120.6 . . ?

loop_
_geom_bond_atom_site_label_1
_geom_bond_atom_site_label_2
_geom_bond_distance
_geom_bond_site_symmetry_2
_geom_bond_publ_flag
Cl1 C3 1.7332(19) . ?
Cl2 C5 1.7369(19) . ?
N1 C7 1.272(2) . ?
N1 N2 1.364(2) . ?
N2 C8 1.365(2) . ?
N2 H2 0.900(10) . ?
O1 C2 1.355(2) . ?
O1 H1 0.8200 . ?
O2 C8 1.231(2) . ?
O3 C10 1.366(2) . ?
O3 H3 0.8200 . ?
O4 C12 1.358(2) . ?
O4 H4 0.8200 . ?
C1 C6 1.396(2) . ?
C1 C2 1.410(3) . ?
C1 C7 1.454(3) . ?
C2 C3 1.390(3) . ?
C3 C4 1.384(3) . ?
C4 C5 1.389(3) . ?
C4 H4A 0.9300 . ?
C5 C6 1.374(3) . ?
C6 H6 0.9300 . ?
C7 H7 0.9300 . ?
C8 C9 1.474(3) . ?
C9 C14 1.403(3) . ?
C9 C10 1.408(2) . ?
C10 C11 1.386(3) . ?
C11 C12 1.379(3) . ?
C11 H11 0.9300 . ?
C12 C13 1.388(3) . ?
C14 C13 1.366(3) . ?
C14 H14 0.9300 . ?
C13 H13 0.9300 . ?

loop_
_geom_hbond_atom_site_label_D
_geom_hbond_atom_site_label_H
_geom_hbond_atom_site_label_A
_geom_hbond_distance_DH
_geom_hbond_distance_HA
_geom_hbond_distance_DA
_geom_hbond_angle_DHA
_geom_hbond_site_symmetry_A
N2 H2 O3 0.900(10) 1.97(2) 2.672(2) 134(2) .
O4 H4 Cl1 0.82 2.89 3.2700(18) 110.9 2_546
O4 H4 O1 0.82 2.10 2.913(2) 169.8 2_546
O3 H3 O2 0.82 1.90 2.7159(19) 172.8 2_546
O1 H1 N1 0.82 1.84 2.556(2) 145.1 .

loop_
_cod_related_entry_id
_cod_related_entry_database
_cod_related_entry_code
1 ChemSpider 30653934
